data_4332072
loop_
_publ_author_name
'Mills, Allison M.'
'Ruck, Michael'

_publ_section_title
;
 Ce53Fe12S90X3(X = Cl, Br, I):&#x00A0; The First Rare-Earth
 Transition-Metal Sulfide Halides
;
_journal_issue 13
_journal_name_full 'Inorganic Chemistry'
_journal_page_first 5172
_journal_page_last 5178
_journal_paper_doi 10.1021/ic0521372
_journal_volume 45
_journal_year 2006
_chemical_formula_moiety 'Ce53 Fe12 I3 S90'
_chemical_formula_sum 'Ce53 Fe12 I3 S90'
_chemical_formula_weight 11362.66
_chemical_name_common 'cerium iron sulfide iodide'
_chemical_name_systematic
; 
 cerium iron sulfide iodide 
;
_space_group_IT_number 166
_symmetry_cell_setting rhombohedral
_symmetry_space_group_name_Hall '-R 3 2"'
_symmetry_space_group_name_H-M 'R -3 m :H'
_atom_sites_solution_primary direct
_atom_sites_solution_secondary difmap
_audit_creation_method SHELXL97
_cell_angle_alpha 90.00
_cell_angle_beta 90.00
_cell_angle_gamma 120.00
_cell_formula_units_Z 1
_cell_length_a 13.863(3)
_cell_length_b 13.863(3)
_cell_length_c 21.944(6)
_cell_measurement_reflns_used 33275
_cell_measurement_temperature 293(2)
_cell_measurement_theta_max 27.29
_cell_measurement_theta_min 1.93
_cell_volume 3652.3(15)
_computing_cell_refinement 'STOE X-AREA (Stoe & Cie, 1999)'
_computing_data_collection 'STOE X-AREA (Stoe & Cie, 1999)'
_computing_data_reduction 'STOE X-RED (Stoe & Cie, 2001)'
_computing_molecular_graphics 'DIAMOND (Brandenburg, 1999)'
_computing_publication_material 'SHELXL97 (Sheldrick, 1997)'
_computing_structure_refinement 'SHELXL97 (Sheldrick, 1997)'
_computing_structure_solution 'SHELXS97 (Sheldrick, 1997)'
_diffrn_ambient_temperature 293(2)
_diffrn_measured_fraction_theta_full 1.000
_diffrn_measured_fraction_theta_max 1.000
_diffrn_measurement_device_type 'STOE IPDS-II'
_diffrn_measurement_method '\w scans'
_diffrn_radiation_monochromator graphite
_diffrn_radiation_source 'fine-focus sealed tube'
_diffrn_radiation_type MoK\a
_diffrn_radiation_wavelength 0.71073
_diffrn_reflns_av_R_equivalents 0.0917
_diffrn_reflns_av_sigmaI/netI 0.0204
_diffrn_reflns_limit_h_max 17
_diffrn_reflns_limit_h_min -17
_diffrn_reflns_limit_k_max 17
_diffrn_reflns_limit_k_min -17
_diffrn_reflns_limit_l_max 27
_diffrn_reflns_limit_l_min -27
_diffrn_reflns_number 29416
_diffrn_reflns_theta_full 27.00
_diffrn_reflns_theta_max 27.00
_diffrn_reflns_theta_min 1.93
_exptl_absorpt_coefficient_mu 19.202
_exptl_absorpt_correction_T_max 0.2598
_exptl_absorpt_correction_T_min 0.1261
_exptl_absorpt_correction_type numerical
_exptl_absorpt_process_details
;
 X-RED (Stoe & Cie, 2001); crystal description optimized based on 
 equivalent reflections using X-SHAPE (Stoe & Cie, 1999)  
;
_exptl_crystal_colour black
_exptl_crystal_density_diffrn 5.167
_exptl_crystal_density_method 'not measured'
_exptl_crystal_description prism
_exptl_crystal_F_000 4985
_exptl_crystal_preparation 'grown in a CeI3 flux'
_exptl_crystal_size_max 0.15
_exptl_crystal_size_mid 0.15
_exptl_crystal_size_min 0.10
_refine_diff_density_max 4.170
_refine_diff_density_min -2.466
_refine_diff_density_rms 0.339
_refine_ls_extinction_coef 0.000204(15)
_refine_ls_extinction_expression Fc^*^=kFc[1+0.001xFc^2^\l^3^/sin(2\q)]^-1/4^
_refine_ls_extinction_method SHELXL97
_refine_ls_goodness_of_fit_ref 1.212
_refine_ls_matrix_type full
_refine_ls_number_parameters 73
_refine_ls_number_reflns 1003
_refine_ls_number_restraints 1
_refine_ls_restrained_S_all 1.212
_refine_ls_R_factor_all 0.0333
_refine_ls_R_factor_gt 0.0332
_refine_ls_shift/su_max 0.001
_refine_ls_shift/su_mean 0.000
_refine_ls_structure_factor_coef Fsqd
_refine_ls_weighting_details 'calc w=1/[\s^2^(Fo^2^)+(0.0257P)^2^+183.1666P] where P=(Fo^2^+2Fc^2^)/3'
_refine_ls_weighting_scheme calc
_refine_ls_wR_factor_gt 0.0776
_refine_ls_wR_factor_ref 0.0777
_reflns_number_gt 999
_reflns_number_total 1003
_reflns_threshold_expression I>2\s(I)
_cod_data_source_file ic0521372sup3.cif
_cod_data_source_block am60a
_cod_original_cell_volume 3652(2)
_cod_original_sg_symbol_H-M 'R -3 m'
_cod_database_code 4332072

loop_
_symmetry_equiv_pos_as_xyz
'x, y, z'
'-y, x-y, z'
'-x+y, -x, z'
'y, x, -z'
'x-y, -y, -z'
'-x, -x+y, -z'
'x+2/3, y+1/3, z+1/3'
'-y+2/3, x-y+1/3, z+1/3'
'-x+y+2/3, -x+1/3, z+1/3'
'y+2/3, x+1/3, -z+1/3'
'x-y+2/3, -y+1/3, -z+1/3'
'-x+2/3, -x+y+1/3, -z+1/3'
'x+1/3, y+2/3, z+2/3'
'-y+1/3, x-y+2/3, z+2/3'
'-x+y+1/3, -x+2/3, z+2/3'
'y+1/3, x+2/3, -z+2/3'
'x-y+1/3, -y+2/3, -z+2/3'
'-x+1/3, -x+y+2/3, -z+2/3'
'-x, -y, -z'
'y, -x+y, -z'
'x-y, x, -z'
'-y, -x, z'
'-x+y, y, z'
'x, x-y, z'
'-x+2/3, -y+1/3, -z+1/3'
'y+2/3, -x+y+1/3, -z+1/3'
'x-y+2/3, x+1/3, -z+1/3'
'-y+2/3, -x+1/3, z+1/3'
'-x+y+2/3, y+1/3, z+1/3'
'x+2/3, x-y+1/3, z+1/3'
'-x+1/3, -y+2/3, -z+2/3'
'y+1/3, -x+y+2/3, -z+2/3'
'x-y+1/3, x+2/3, -z+2/3'
'-y+1/3, -x+2/3, z+2/3'
'-x+y+1/3, y+2/3, z+2/3'
'x+1/3, x-y+2/3, z+2/3'

loop_
_atom_site_label
_atom_site_type_symbol
_atom_site_fract_x
_atom_site_fract_y
_atom_site_fract_z
_atom_site_U_iso_or_equiv
_atom_site_adp_type
_atom_site_occupancy
_atom_site_symmetry_multiplicity
_atom_site_calc_flag
_atom_site_refinement_flags
Ce1A Ce 0.1388(2) 0.2776(4) 0.3805(4) 0.0164(3) Uiso 0.166(6) 2 d SP
Ce1B Ce 0.1283(5) 0.2566(10) 0.4030(8) 0.0164(3) Uiso 0.35(3) 2 d SP
Ce1C Ce 0.1217(4) 0.2433(8) 0.4138(6) 0.0164(3) Uiso 0.27(3) 2 d SP
Ce1D Ce 0.072(2) 0.144(5) 0.4450(19) 0.0164(3) Uiso 0.028(7) 2 d SP
Ce1E Ce 0.0851(18) 0.170(4) 0.4546(17) 0.0164(3) Uiso 0.036(7) 2 d SP
Ce1F Ce 0.0747(16) 0.149(3) 0.478(2) 0.0164(3) Uiso 0.021(2) 2 d SP
Ce1G Ce 0.0460(5) 0.0919(10) 0.4950(4) 0.0164(3) Uiso 0.0577(16) 2 d SP
Ce1H Ce 0.0000 0.0000 0.5000 0.0164(3) Uiso 0.079(4) 12 d SP
Ce2 Ce 0.46973(2) 0.53027(2) 0.41137(2) 0.01465(19) Uani 1 2 d S
Ce3 Ce 0.53652(2) 0.46348(2) 0.23889(2) 0.01452(19) Uani 1 2 d S
Fe1 Fe 0.0000 0.0000 0.18814(13) 0.0199(5) Uani 1 6 d S
Fe2 Fe 0.0000 0.0000 0.32854(14) 0.0229(6) Uani 1 6 d S
S1 S 0.41946(13) 0.58054(13) 0.28134(18) 0.0397(8) Uani 1 2 d S
S2 S 0.57924(11) 0.42076(11) 0.07215(14) 0.0255(6) Uani 1 2 d S
S3 S 0.75611(10) 0.24389(10) 0.20039(11) 0.0160(5) Uani 1 2 d S
S4 S 0.2925(3) 0.0000 0.5000 0.0378(8) Uani 1 2 d S
S5 S 0.29550(19) 0.0000 0.0000 0.0184(5) Uani 1 2 d S
I1 I 0.0000 0.0000 0.0000 0.0382(5) Uani 1 12 d S

loop_
_atom_site_aniso_label
_atom_site_aniso_U_11
_atom_site_aniso_U_22
_atom_site_aniso_U_33
_atom_site_aniso_U_23
_atom_site_aniso_U_13
_atom_site_aniso_U_12
Ce2 0.0133(2) 0.0133(2) 0.0195(3) -0.00114(9) 0.00114(9) 0.0083(2)
Ce3 0.0110(2) 0.0110(2) 0.0190(3) -0.00055(10) 0.00055(10) 0.0036(2)
Fe1 0.0162(8) 0.0162(8) 0.0273(13) 0.000 0.000 0.0081(4)
Fe2 0.0146(8) 0.0146(8) 0.0395(16) 0.000 0.000 0.0073(4)
S1 0.0332(12) 0.0332(12) 0.062(2) -0.0053(7) 0.0053(7) 0.0232(14)
S2 0.0131(8) 0.0131(8) 0.0455(16) -0.0022(6) 0.0022(6) 0.0031(9)
S3 0.0151(8) 0.0151(8) 0.0180(10) 0.0000(4) 0.0000(4) 0.0076(9)
S4 0.0570(17) 0.0184(13) 0.0252(13) 0.0098(11) 0.0049(5) 0.0092(7)
S5 0.0230(9) 0.0152(11) 0.0142(10) -0.0024(9) -0.0012(4) 0.0076(6)
I1 0.0501(8) 0.0501(8) 0.0144(8) 0.000 0.000 0.0251(4)

loop_
_atom_type_symbol
_atom_type_description
_atom_type_scat_dispersion_real
_atom_type_scat_dispersion_imag
_atom_type_scat_source
S S 0.1246 0.1234 'International Tables Vol C Tables 4.2.6.8 and 6.1.1.4'
Fe Fe 0.3463 0.8444 'International Tables Vol C Tables 4.2.6.8 and 6.1.1.4'
Ce Ce -0.2486 2.6331 'International Tables Vol C Tables 4.2.6.8 and 6.1.1.4'
I I -0.4742 1.8119 'International Tables Vol C Tables 4.2.6.8 and 6.1.1.4'

loop_
_geom_angle_atom_site_label_1
_geom_angle_atom_site_label_2
_geom_angle_atom_site_label_3
_geom_angle
_geom_angle_site_symmetry_1
_geom_angle_site_symmetry_3
S2 Ce1A S2 127.3(4) 8 26_455
S2 Ce1A S1 139.77(12) 8 31
S2 Ce1A S1 72.36(13) 26_455 31
S2 Ce1A S1 139.77(12) 8 33_545
S2 Ce1A S1 72.36(12) 26_455 33_545
S1 Ce1A S1 75.78(18) 31 33_545
S2 Ce1A S5 81.84(13) 8 25
S2 Ce1A S5 77.84(17) 26_455 25
S1 Ce1A S5 138.25(13) 31 25
S1 Ce1A S5 67.64(8) 33_545 25
S2 Ce1A S5 81.84(13) 8 7_455
S2 Ce1A S5 77.84(17) 26_455 7_455
S1 Ce1A S5 67.64(8) 31 7_455
S1 Ce1A S5 138.25(13) 33_545 7_455
S5 Ce1A S5 133.0(4) 25 7_455
S2 Ce1A S4 77.44(15) 8 21_556
S2 Ce1A S4 137.53(8) 26_455 21_556
S1 Ce1A S4 112.9(3) 31 21_556
S1 Ce1A S4 68.82(17) 33_545 21_556
S5 Ce1A S4 72.10(7) 25 21_556
S5 Ce1A S4 144.4(2) 7_455 21_556
S2 Ce1A S4 77.43(15) 8 2
S2 Ce1A S4 137.53(8) 26_455 2
S1 Ce1A S4 68.82(17) 31 2
S1 Ce1A S4 112.9(3) 33_545 2
S5 Ce1A S4 144.4(2) 25 2
S5 Ce1A S4 72.10(7) 7_455 2
S4 Ce1A S4 75.3(2) 21_556 2
S2 Ce1A Fe2 173.2(4) 8 .
S2 Ce1A Fe2 45.89(9) 26_455 .
S1 Ce1A Fe2 42.77(8) 31 .
S1 Ce1A Fe2 42.77(8) 33_545 .
S5 Ce1A Fe2 95.53(9) 25 .
S5 Ce1A Fe2 95.53(9) 7_455 .
S4 Ce1A Fe2 107.9(2) 21_556 .
S4 Ce1A Fe2 107.9(2) 2 .
S2 Ce1A Ce2 42.38(4) 8 .
S2 Ce1A Ce2 116.9(2) 26_455 .
S1 Ce1A Ce2 167.5(3) 31 .
S1 Ce1A Ce2 98.54(7) 33_545 .
S5 Ce1A Ce2 43.92(4) 25 .
S5 Ce1A Ce2 121.06(18) 7_455 .
S4 Ce1A Ce2 54.70(8) 21_556 .
S4 Ce1A Ce2 104.22(13) 2 .
Fe2 Ce1A Ce2 137.24(4) . .
S2 Ce1A Ce2 42.38(4) 8 3_565
S2 Ce1A Ce2 116.9(2) 26_455 3_565
S1 Ce1A Ce2 98.54(7) 31 3_565
S1 Ce1A Ce2 167.5(3) 33_545 3_565
S5 Ce1A Ce2 121.06(18) 25 3_565
S5 Ce1A Ce2 43.92(4) 7_455 3_565
S4 Ce1A Ce2 104.22(13) 21_556 3_565
S4 Ce1A Ce2 54.70(8) 2 3_565
Fe2 Ce1A Ce2 137.24(4) . 3_565
Ce2 Ce1A Ce2 84.76(8) . 3_565
S2 Ce1A Ce2 121.3(2) 8 31
S2 Ce1A Ce2 41.71(6) 26_455 31
S1 Ce1A Ce2 46.12(11) 31 31
S1 Ce1A Ce2 96.75(11) 33_545 31
S5 Ce1A Ce2 118.5(2) 25 31
S5 Ce1A Ce2 42.78(6) 7_455 31
S4 Ce1A Ce2 158.4(2) 21_556 31
S4 Ce1A Ce2 97.08(4) 2 31
Fe2 Ce1A Ce2 54.54(6) . 31
Ce2 Ce1A Ce2 146.3(3) . 31
Ce2 Ce1A Ce2 86.70(8) 3_565 31
S2 Ce1A Ce2 121.3(2) 8 33_545
S2 Ce1A Ce2 41.71(6) 26_455 33_545
S1 Ce1A Ce2 96.75(11) 31 33_545
S1 Ce1A Ce2 46.12(11) 33_545 33_545
S5 Ce1A Ce2 42.78(6) 25 33_545
S5 Ce1A Ce2 118.5(2) 7_455 33_545
S4 Ce1A Ce2 97.08(4) 21_556 33_545
S4 Ce1A Ce2 158.4(2) 2 33_545
Fe2 Ce1A Ce2 54.54(6) . 33_545
Ce2 Ce1A Ce2 86.70(8) . 33_545
Ce2 Ce1A Ce2 146.3(3) 3_565 33_545
Ce2 Ce1A Ce2 82.60(12) 31 33_545
S1 Ce1B S1 81.4(3) 31 33_545
S1 Ce1B S2 138.4(3) 31 8
S1 Ce1B S2 138.4(3) 33_545 8
S1 Ce1B S4 130.8(8) 31 21_556
S1 Ce1B S4 76.4(3) 33_545 21_556
S2 Ce1B S4 80.85(10) 8 21_556
S1 Ce1B S4 76.4(3) 31 2
S1 Ce1B S4 130.8(8) 33_545 2
S2 Ce1B S4 80.85(10) 8 2
S4 Ce1B S4 86.1(4) 21_556 2
S1 Ce1B S2 68.98(19) 31 26_455
S1 Ce1B S2 68.98(19) 33_545 26_455
S2 Ce1B S2 108.6(7) 8 26_455
S4 Ce1B S2 136.63(13) 21_556 26_455
S4 Ce1B S2 136.63(13) 2 26_455
S1 Ce1B S5 133.8(3) 31 25
S1 Ce1B S5 65.72(14) 33_545 25
S2 Ce1B S5 74.6(3) 8 25
S4 Ce1B S5 73.11(6) 21_556 25
S4 Ce1B S5 149.82(9) 2 25
S2 Ce1B S5 69.4(3) 26_455 25
S1 Ce1B S5 65.72(14) 31 7_455
S1 Ce1B S5 133.8(3) 33_545 7_455
S2 Ce1B S5 74.6(3) 8 7_455
S4 Ce1B S5 149.82(9) 21_556 7_455
S4 Ce1B S5 73.11(6) 2 7_455
S2 Ce1B S5 69.4(3) 26_455 7_455
S5 Ce1B S5 115.6(6) 25 7_455
S1 Ce1B Fe2 43.59(8) 31 .
S1 Ce1B Fe2 43.59(8) 33_545 .
S2 Ce1B Fe2 153.2(7) 8 .
S4 Ce1B Fe2 117.6(4) 21_556 .
S4 Ce1B Fe2 117.6(4) 2 .
S2 Ce1B Fe2 44.56(10) 26_455 .
S5 Ce1B Fe2 91.67(18) 25 .
S5 Ce1B Fe2 91.67(18) 7_455 .
S1 Ce1B Ce3 116.8(5) 31 8
S1 Ce1B Ce3 116.8(5) 33_545 8
S2 Ce1B Ce3 63.05(15) 8 8
S4 Ce1B Ce3 44.92(16) 21_556 8
S4 Ce1B Ce3 44.92(16) 2 8
S2 Ce1B Ce3 171.7(5) 26_455 8
S5 Ce1B Ce3 106.91(6) 25 8
S5 Ce1B Ce3 106.91(6) 7_455 8
Fe2 Ce1B Ce3 143.8(6) . 8
S1 Ce1B Ce3 42.91(8) 31 31
S1 Ce1B Ce3 123.1(3) 33_545 31
S2 Ce1B Ce3 98.42(10) 8 31
S4 Ce1B Ce3 126.9(5) 21_556 31
S4 Ce1B Ce3 42.43(4) 2 31
S2 Ce1B Ce3 94.34(14) 26_455 31
S5 Ce1B Ce3 158.2(6) 25 31
S5 Ce1B Ce3 42.99(4) 7_455 31
Fe2 Ce1B Ce3 85.85(9) . 31
Ce3 Ce1B Ce3 87.2(2) 8 31
S1 Ce1B Ce3 123.1(3) 31 33_545
S1 Ce1B Ce3 42.90(8) 33_545 33_545
S2 Ce1B Ce3 98.42(10) 8 33_545
S4 Ce1B Ce3 42.43(4) 21_556 33_545
S4 Ce1B Ce3 126.9(5) 2 33_545
S2 Ce1B Ce3 94.34(14) 26_455 33_545
S5 Ce1B Ce3 42.99(4) 25 33_545
S5 Ce1B Ce3 158.2(6) 7_455 33_545
Fe2 Ce1B Ce3 85.85(9) . 33_545
Ce3 Ce1B Ce3 87.2(2) 8 33_545
Ce3 Ce1B Ce3 157.5(5) 31 33_545
S1 Ce1B Ce2 174.3(7) 31 .
S1 Ce1B Ce2 98.27(11) 33_545 .
S2 Ce1B Ce2 40.81(9) 8 .
S4 Ce1B Ce2 54.16(11) 21_556 .
S4 Ce1B Ce2 107.78(8) 2 .
S2 Ce1B Ce2 105.5(4) 26_455 .
S5 Ce1B Ce2 42.17(10) 25 .
S5 Ce1B Ce2 111.3(4) 7_455 .
Fe2 Ce1B Ce2 133.5(2) . .
Ce3 Ce1B Ce2 68.43(4) 8 .
Ce3 Ce1B Ce2 138.38(14) 31 .
Ce3 Ce1B Ce2 57.79(3) 33_545 .
S1 Ce1C S1 84.0(2) 31 33_545
S1 Ce1C S4 141.4(7) 31 21_556
S1 Ce1C S4 79.9(2) 33_545 21_556
S1 Ce1C S4 79.9(2) 31 2
S1 Ce1C S4 141.4(7) 33_545 2
S4 Ce1C S4 91.3(3) 21_556 2
S1 Ce1C S2 133.6(3) 31 8
S1 Ce1C S2 133.6(3) 33_545 8
S4 Ce1C S2 80.37(12) 21_556 8
S4 Ce1C S2 80.37(13) 2 8
S1 Ce1C S2 66.75(18) 31 26_455
S1 Ce1C S2 66.75(18) 33_545 26_455
S4 Ce1C S2 134.24(19) 21_556 26_455
S4 Ce1C S2 134.24(19) 2 26_455
S2 Ce1C S2 100.3(5) 8 26_455
S1 Ce1C Fe2 43.96(8) 31 .
S1 Ce1C Fe2 43.96(8) 33_545 .
S4 Ce1C Fe2 122.4(3) 21_556 .
S4 Ce1C Fe2 122.4(3) 2 .
S2 Ce1C Fe2 143.9(5) 8 .
S2 Ce1C Fe2 43.58(10) 26_455 .
S1 Ce1C S5 129.8(3) 31 25
S1 Ce1C S5 63.84(15) 33_545 25
S4 Ce1C S5 72.18(10) 21_556 25
S4 Ce1C S5 148.1(2) 2 25
S2 Ce1C S5 70.2(3) 8 25
S2 Ce1C S5 65.5(2) 26_455 25
Fe2 Ce1C S5 89.32(16) . 25
S1 Ce1C S5 63.84(15) 31 7_455
S1 Ce1C S5 129.8(3) 33_545 7_455
S4 Ce1C S5 148.1(2) 21_556 7_455
S4 Ce1C S5 72.17(10) 2 7_455
S2 Ce1C S5 70.2(3) 8 7_455
S2 Ce1C S5 65.5(2) 26_455 7_455
Fe2 Ce1C S5 89.32(16) . 7_455
S5 Ce1C S5 107.7(4) 25 7_455
S1 Ce1C Ce3 123.3(4) 31 8
S1 Ce1C Ce3 123.3(4) 33_545 8
S4 Ce1C Ce3 46.87(11) 21_556 8
S4 Ce1C Ce3 46.87(11) 2 8
S2 Ce1C Ce3 64.11(9) 8 8
S2 Ce1C Ce3 164.4(4) 26_455 8
Fe2 Ce1C Ce3 152.0(5) . 8
S5 Ce1C Ce3 106.69(7) 25 8
S5 Ce1C Ce3 106.69(7) 7_455 8
S1 Ce1C Ce3 43.43(7) 31 31
S1 Ce1C Ce3 126.9(2) 33_545 31
S4 Ce1C Ce3 133.2(4) 21_556 31
S4 Ce1C Ce3 42.85(2) 2 31
S2 Ce1C Ce3 96.73(13) 8 31
S2 Ce1C Ce3 92.46(12) 26_455 31
Fe2 Ce1C Ce3 86.77(6) . 31
S5 Ce1C Ce3 150.6(4) 25 31
S5 Ce1C Ce3 43.17(3) 7_455 31
Ce3 Ce1C Ce3 89.58(13) 8 31
S1 Ce1C Ce3 126.9(2) 31 33_545
S1 Ce1C Ce3 43.43(7) 33_545 33_545
S4 Ce1C Ce3 42.85(2) 21_556 33_545
S4 Ce1C Ce3 133.2(4) 2 33_545
S2 Ce1C Ce3 96.73(13) 8 33_545
S2 Ce1C Ce3 92.46(12) 26_455 33_545
Fe2 Ce1C Ce3 86.77(6) . 33_545
S5 Ce1C Ce3 43.17(3) 25 33_545
S5 Ce1C Ce3 150.6(4) 7_455 33_545
Ce3 Ce1C Ce3 89.58(13) 8 33_545
Ce3 Ce1C Ce3 164.6(4) 31 33_545
S1 Ce1C Ce2 165.3(5) 31 .
S1 Ce1C Ce2 96.68(14) 33_545 .
S4 Ce1C Ce2 52.60(14) 21_556 .
S4 Ce1C Ce2 107.55(11) 2 .
S2 Ce1C Ce2 39.53(8) 8 .
S2 Ce1C Ce2 99.9(3) 26_455 .
Fe2 Ce1C Ce2 130.1(2) . .
S5 Ce1C Ce2 40.80(9) 25 .
S5 Ce1C Ce2 105.6(3) 7_455 .
Ce3 Ce1C Ce2 68.38(5) 8 .
Ce3 Ce1C Ce2 135.88(19) 31 .
Ce3 Ce1C Ce2 57.20(5) 33_545 .
S1 Ce1D S1 101(2) 31 33_545
S1 Ce1D S4 159.8(16) 31 21_556
S1 Ce1D S4 83.2(5) 33_545 21_556
S1 Ce1D S4 83.2(5) 31 2
S1 Ce1D S4 159.8(16) 33_545 2
S4 Ce1D S4 86.6(17) 21_556 2
S1 Ce1D Fe2 50.6(11) 31 .
S1 Ce1D Fe2 50.6(11) 33_545 .
S4 Ce1D Fe2 132.5(7) 21_556 .
S4 Ce1D Fe2 132.5(7) 2 .
S1 Ce1D S1 126.0(7) 31 8
S1 Ce1D S1 126.0(6) 33_545 8
S4 Ce1D S1 62.6(9) 21_556 8
S4 Ce1D S1 62.6(9) 2 8
Fe2 Ce1D S1 151.1(14) . 8
S1 Ce1D S1 62.2(14) 31 32_445
S1 Ce1D S1 62.2(14) 33_545 32_445
S4 Ce1D S1 134.6(8) 21_556 32_445
S4 Ce1D S1 134.6(8) 2 32_445
Fe2 Ce1D S1 36.9(7) . 32_445
S1 Ce1D S1 114.2(8) 8 32_445
S1 Ce1D S2 57.7(8) 31 26_455
S1 Ce1D S2 57.7(8) 33_545 26_455
S4 Ce1D S2 110.6(6) 21_556 26_455
S4 Ce1D S2 110.6(6) 2 26_455
Fe2 Ce1D S2 39.3(4) . 26_455
S1 Ce1D S2 169.6(16) 8 26_455
S1 Ce1D S2 76.2(10) 32_445 26_455
S1 Ce1D Ce3 126.7(13) 31 8
S1 Ce1D Ce3 126.7(13) 33_545 8
S4 Ce1D Ce3 43.8(8) 21_556 8
S4 Ce1D Ce3 43.8(8) 2 8
Fe2 Ce1D Ce3 165.7(10) . 8
S1 Ce1D Ce3 43.3(6) 8 8
S1 Ce1D Ce3 157.5(7) 32_445 8
S2 Ce1D Ce3 126.4(10) 26_455 8
S1 Ce1E S1 88.9(15) 31 33_545
S1 Ce1E S4 164.2(13) 31 21_556
S1 Ce1E S4 84.72(18) 33_545 21_556
S1 Ce1E S4 84.72(18) 31 2
S1 Ce1E S4 164.2(13) 33_545 2
S4 Ce1E S4 97.6(16) 21_556 2
S1 Ce1E Fe2 44.5(7) 31 .
S1 Ce1E Fe2 44.5(7) 33_545 .
S4 Ce1E Fe2 128.4(8) 21_556 .
S4 Ce1E Fe2 128.4(7) 2 .
S1 Ce1E S1 126.7(7) 31 8
S1 Ce1E S1 126.7(7) 33_545 8
S4 Ce1E S1 68.1(8) 21_556 8
S4 Ce1E S1 68.1(8) 2 8
Fe2 Ce1E S1 144.0(12) . 8
S1 Ce1E Ce3 133.8(9) 31 8
S1 Ce1E Ce3 133.8(8) 33_545 8
S4 Ce1E Ce3 49.3(8) 21_556 8
S4 Ce1E Ce3 49.3(8) 2 8
Fe2 Ce1E Ce3 168.8(10) . 8
S1 Ce1E Ce3 47.3(6) 8 8
S1 Ce1E S2 102.7(8) 31 8
S1 Ce1E S2 102.7(8) 33_545 8
S4 Ce1E S2 64.8(8) 21_556 8
S4 Ce1E S2 64.8(8) 2 8
Fe2 Ce1E S2 110.9(8) . 8
S1 Ce1E S2 105.2(12) 8 8
Ce3 Ce1E S2 57.9(7) 8 8
S1 Ce1E S2 53.9(7) 31 26_455
S1 Ce1E S2 53.9(7) 33_545 26_455
S4 Ce1E S2 111.3(7) 21_556 26_455
S4 Ce1E S2 111.3(7) 2 26_455
Fe2 Ce1E S2 37.2(4) . 26_455
S1 Ce1E S2 178.8(13) 8 26_455
Ce3 Ce1E S2 131.6(9) 8 26_455
S2 Ce1E S2 73.6(5) 8 26_455
S1 Ce1E Ce3 42.61(17) 31 31
S1 Ce1E Ce3 130.2(13) 33_545 31
S4 Ce1E Ce3 137.9(14) 21_556 31
S4 Ce1E Ce3 42.13(14) 2 31
Fe2 Ce1E Ce3 86.8(6) . 31
S1 Ce1E Ce3 97.9(5) 8 31
Ce3 Ce1E Ce3 91.4(7) 8 31
S2 Ce1E Ce3 82.8(5) 8 31
S2 Ce1E Ce3 82.0(5) 26_455 31
S4 Ce1F S4 97.2(10) 21_556 2
S4 Ce1F S1 141.4(19) 21_556 31
S4 Ce1F S1 79.9(6) 2 31
S4 Ce1F S1 79.9(6) 21_556 33_545
S4 Ce1F S1 141.4(19) 2 33_545
S1 Ce1F S1 79.2(10) 31 33_545
S4 Ce1F S1 76.2(8) 21_556 8
S4 Ce1F S1 76.2(8) 2 8
S1 Ce1F S1 138.0(9) 31 8
S1 Ce1F S1 138.0(9) 33_545 8
S4 Ce1F Ce3 51.0(5) 21_556 8
S4 Ce1F Ce3 51.0(5) 2 8
S1 Ce1F Ce3 128.8(9) 31 8
S1 Ce1F Ce3 128.8(9) 33_545 8
S1 Ce1F Ce3 50.8(5) 8 8
S4 Ce1F Fe2 117.7(11) 21_556 .
S4 Ce1F Fe2 117.7(11) 2 .
S1 Ce1F Fe2 40.3(5) 31 .
S1 Ce1F Fe2 40.3(5) 33_545 .
S1 Ce1F Fe2 156.5(14) 8 .
Ce3 Ce1F Fe2 152.7(15) 8 .
S4 Ce1F S1 130.3(5) 21_556 32_445
S4 Ce1F S1 130.3(5) 2 32_445
S1 Ce1F S1 54.9(5) 31 32_445
S1 Ce1F S1 54.9(5) 33_545 32_445
S1 Ce1F S1 122.9(13) 8 32_445
Ce3 Ce1F S1 173.7(14) 8 32_445
Fe2 Ce1F S1 33.6(3) . 32_445
S4 Ce1F S2 58.1(8) 21_556 8
S4 Ce1F S2 58.1(8) 2 8
S1 Ce1F S2 89.6(11) 31 8
S1 Ce1F S2 89.6(11) 33_545 8
S1 Ce1F S2 105.8(8) 8 8
Ce3 Ce1F S2 55.0(5) 8 8
Fe2 Ce1F S2 97.7(11) . 8
S1 Ce1F S2 131.3(11) 32_445 8
S1 Ce1G S1 139.5(2) 8 31
S1 Ce1G S1 139.5(2) 8 33_545
S1 Ce1G S1 73.3(2) 31 33_545
S1 Ce1G S4 72.8(2) 8 21_556
S1 Ce1G S4 115.4(4) 31 21_556
S1 Ce1G S4 70.21(17) 33_545 21_556
S1 Ce1G S4 72.8(2) 8 2
S1 Ce1G S4 70.21(17) 31 2
S1 Ce1G S4 115.4(4) 33_545 2
S4 Ce1G S4 80.1(3) 21_556 2
S1 Ce1G Fe2 176.6(4) 8 .
S1 Ce1G Fe2 39.24(13) 31 .
S1 Ce1G Fe2 39.24(13) 33_545 .
S4 Ce1G Fe2 104.7(2) 21_556 .
S4 Ce1G Fe2 104.7(2) 2 .
S1 Ce1G S1 63.2(2) 8 7_445
S1 Ce1G S1 144.7(4) 31 7_445
S1 Ce1G S1 104.95(18) 33_545 7_445
S4 Ce1G S1 95.85(14) 21_556 7_445
S4 Ce1G S1 134.7(3) 2 7_445
Fe2 Ce1G S1 119.7(3) . 7_445
S1 Ce1G S1 63.2(2) 8 9_455
S1 Ce1G S1 104.95(18) 31 9_455
S1 Ce1G S1 144.7(4) 33_545 9_455
S4 Ce1G S1 134.7(3) 21_556 9_455
S4 Ce1G S1 95.85(14) 2 9_455
Fe2 Ce1G S1 119.7(3) . 9_455
S1 Ce1G S1 55.76(17) 7_445 9_455
S1 Ce1G S1 147.4(4) 8 32_445
S1 Ce1G S1 59.78(18) 31 32_445
S1 Ce1G S1 59.77(18) 33_545 32_445
S4 Ce1G S1 129.04(19) 21_556 32_445
S4 Ce1G S1 129.05(19) 2 32_445
Fe2 Ce1G S1 35.99(10) . 32_445
S1 Ce1G S1 88.3(2) 7_445 32_445
S1 Ce1G S1 88.3(2) 9_455 32_445
S1 Ce1H S1 180.00(9) 31 7_445
S1 Ce1H S1 66.71(9) 31 32_445
S1 Ce1H S1 113.29(9) 7_445 32_445
S1 Ce1H S1 113.29(9) 31 8
S1 Ce1H S1 66.71(9) 7_445 8
S1 Ce1H S1 180.0 32_445 8
S1 Ce1H S1 113.29(9) 31 9_455
S1 Ce1H S1 66.71(9) 7_445 9_455
S1 Ce1H S1 113.29(9) 32_445 9_455
S1 Ce1H S1 66.71(9) 8 9_455
S1 Ce1H S1 66.71(9) 31 33_545
S1 Ce1H S1 113.29(9) 7_445 33_545
S1 Ce1H S1 66.71(9) 32_445 33_545
S1 Ce1H S1 113.29(9) 8 33_545
S1 Ce1H S1 180.0 9_455 33_545
S1 Ce1H Fe2 140.59(6) 31 19_556
S1 Ce1H Fe2 39.41(6) 7_445 19_556
S1 Ce1H Fe2 140.59(6) 32_445 19_556
S1 Ce1H Fe2 39.41(6) 8 19_556
S1 Ce1H Fe2 39.41(6) 9_455 19_556
S1 Ce1H Fe2 140.59(6) 33_545 19_556
S1 Ce1H Fe2 39.41(6) 31 .
S1 Ce1H Fe2 140.59(6) 7_445 .
S1 Ce1H Fe2 39.41(6) 32_445 .
S1 Ce1H Fe2 140.59(6) 8 .
S1 Ce1H Fe2 140.59(6) 9_455 .
S1 Ce1H Fe2 39.41(6) 33_545 .
Fe2 Ce1H Fe2 180.0 19_556 .
S1 Ce1H S4 90.0 31 21_556
S1 Ce1H S4 90.0 7_445 21_556
S1 Ce1H S4 123.36(5) 32_445 21_556
S1 Ce1H S4 56.64(5) 8 21_556
S1 Ce1H S4 123.36(5) 9_455 21_556
S1 Ce1H S4 56.64(5) 33_545 21_556
Fe2 Ce1H S4 90.000(1) 19_556 21_556
Fe2 Ce1H S4 90.000(1) . 21_556
S1 Ce1H S4 90.0 31 3
S1 Ce1H S4 90.0 7_445 3
S1 Ce1H S4 56.64(5) 32_445 3
S1 Ce1H S4 123.36(5) 8 3
S1 Ce1H S4 56.64(5) 9_455 3
S1 Ce1H S4 123.36(5) 33_545 3
Fe2 Ce1H S4 90.000(1) 19_556 3
Fe2 Ce1H S4 90.000(1) . 3
S4 Ce1H S4 180.00(10) 21_556 3
S1 Ce1H S4 123.36(5) 31 .
S1 Ce1H S4 56.64(5) 7_445 .
S1 Ce1H S4 90.0 32_445 .
S1 Ce1H S4 90.0 8 .
S1 Ce1H S4 123.36(5) 9_455 .
S1 Ce1H S4 56.64(5) 33_545 .
Fe2 Ce1H S4 90.0 19_556 .
Fe2 Ce1H S4 90.0 . .
S4 Ce1H S4 60.0 21_556 .
S4 Ce1H S4 120.0 3 .
S1 Ce1H S4 56.64(5) 31 2
S1 Ce1H S4 123.36(5) 7_445 2
S1 Ce1H S4 123.36(5) 32_445 2
S1 Ce1H S4 56.64(5) 8 2
S1 Ce1H S4 90.0 9_455 2
S1 Ce1H S4 90.0 33_545 2
Fe2 Ce1H S4 90.0 19_556 2
Fe2 Ce1H S4 90.0 . 2
S4 Ce1H S4 60.0 21_556 2
S4 Ce1H S4 120.0 3 2
S4 Ce1H S4 120.000(1) . 2
S1 Ce1H S4 123.36(5) 31 20_556
S1 Ce1H S4 56.64(5) 7_445 20_556
S1 Ce1H S4 56.64(5) 32_445 20_556
S1 Ce1H S4 123.36(5) 8 20_556
S1 Ce1H S4 90.0 9_455 20_556
S1 Ce1H S4 90.0 33_545 20_556
Fe2 Ce1H S4 90.0 19_556 20_556
Fe2 Ce1H S4 90.0 . 20_556
S4 Ce1H S4 120.0 21_556 20_556
S4 Ce1H S4 60.0 3 20_556
S4 Ce1H S4 60.0 . 20_556
S4 Ce1H S4 180.0 2 20_556
S1 Ce1H S4 56.64(5) 31 19_556
S1 Ce1H S4 123.36(5) 7_445 19_556
S1 Ce1H S4 90.0 32_445 19_556
S1 Ce1H S4 90.0 8 19_556
S1 Ce1H S4 56.64(5) 9_455 19_556
S1 Ce1H S4 123.36(5) 33_545 19_556
Fe2 Ce1H S4 90.0 19_556 19_556
Fe2 Ce1H S4 90.0 . 19_556
S4 Ce1H S4 120.0 21_556 19_556
S4 Ce1H S4 60.0 3 19_556
S4 Ce1H S4 180.0 . 19_556
S4 Ce1H S4 60.0 2 19_556
S4 Ce1H S4 120.000(1) 20_556 19_556
S3 Ce2 S2 136.06(6) 31_655 8
S3 Ce2 S2 136.06(6) 31_655 9_565
S2 Ce2 S2 78.40(11) 8 9_565
S3 Ce2 S3 87.75(7) 31_655 7_455
S2 Ce2 S3 75.04(7) 8 7_455
S2 Ce2 S3 75.04(7) 9_565 7_455
S3 Ce2 S5 83.20(5) 31_655 25
S2 Ce2 S5 80.98(8) 8 25
S2 Ce2 S5 136.90(7) 9_565 25
S3 Ce2 S5 134.22(3) 7_455 25
S3 Ce2 S5 83.20(5) 31_655 8
S2 Ce2 S5 136.90(7) 8 8
S2 Ce2 S5 80.98(8) 9_565 8
S3 Ce2 S5 134.22(3) 7_455 8
S5 Ce2 S5 89.11(7) 25 8
S3 Ce2 S1 137.95(8) 31_655 .
S2 Ce2 S1 69.96(8) 8 .
S2 Ce2 S1 69.96(8) 9_565 .
S3 Ce2 S1 134.29(8) 7_455 .
S5 Ce2 S1 67.51(5) 25 .
S5 Ce2 S1 67.51(5) 8 .
S3 Ce2 S4 65.32(3) 31_655 3_665
S2 Ce2 S4 134.07(6) 8 3_665
S2 Ce2 S4 70.77(6) 9_565 3_665
S3 Ce2 S4 64.77(4) 7_455 3_665
S5 Ce2 S4 143.86(5) 25 3_665
S5 Ce2 S4 70.72(4) 8 3_665
S1 Ce2 S4 125.79(4) . 3_665
S3 Ce2 S4 65.32(3) 31_655 21_556
S2 Ce2 S4 70.77(6) 8 21_556
S2 Ce2 S4 134.07(6) 9_565 21_556
S3 Ce2 S4 64.77(4) 7_455 21_556
S5 Ce2 S4 70.72(4) 25 21_556
S5 Ce2 S4 143.86(5) 8 21_556
S1 Ce2 S4 125.79(4) . 21_556
S4 Ce2 S4 108.35(8) 3_665 21_556
S3 Ce2 Fe1 130.75(7) 31_655 31
S2 Ce2 Fe1 46.60(6) 8 31
S2 Ce2 Fe1 46.60(6) 9_565 31
S3 Ce2 Fe1 42.99(6) 7_455 31
S5 Ce2 Fe1 127.56(6) 25 31
S5 Ce2 Fe1 127.56(6) 8 31
S1 Ce2 Fe1 91.30(7) . 31
S4 Ce2 Fe1 87.81(3) 3_665 31
S4 Ce2 Fe1 87.81(3) 21_556 31
S3 Ce2 Fe2 178.88(7) 31_655 31
S2 Ce2 Fe2 44.41(6) 8 31
S2 Ce2 Fe2 44.41(6) 9_565 31
S3 Ce2 Fe2 93.36(7) 7_455 31
S5 Ce2 Fe2 96.01(5) 25 31
S5 Ce2 Fe2 96.01(5) 8 31
S1 Ce2 Fe2 40.93(7) . 31
S4 Ce2 Fe2 115.18(3) 3_665 31
S4 Ce2 Fe2 115.18(3) 21_556 31
Fe1 Ce2 Fe2 50.37(6) 31 31
S3 Ce2 Ce3 92.06(5) 31_655 .
S2 Ce2 Ce3 105.10(6) 8 .
S2 Ce2 Ce3 105.10(6) 9_565 .
S3 Ce2 Ce3 179.82(5) 7_455 .
S5 Ce2 Ce3 45.74(3) 25 .
S5 Ce2 Ce3 45.74(3) 8 .
S1 Ce2 Ce3 45.89(6) . .
S4 Ce2 Ce3 115.15(3) 3_665 .
S4 Ce2 Ce3 115.15(3) 21_556 .
Fe1 Ce2 Ce3 137.19(4) 31 .
Fe2 Ce2 Ce3 86.82(5) 31 .
S3 Ce2 Ce2 44.49(5) 31_655 19_666
S2 Ce2 Ce2 108.23(6) 8 19_666
S2 Ce2 Ce2 108.23(6) 9_565 19_666
S3 Ce2 Ce2 43.27(5) 7_455 19_666
S5 Ce2 Ce2 114.07(3) 25 19_666
S5 Ce2 Ce2 114.07(3) 8 19_666
S1 Ce2 Ce2 177.56(6) . 19_666
S4 Ce2 Ce2 54.17(4) 3_665 19_666
S4 Ce2 Ce2 54.17(4) 21_556 19_666
Fe1 Ce2 Ce2 86.26(5) 31 19_666
Fe2 Ce2 Ce2 136.63(5) 31 19_666
Ce3 Ce2 Ce2 136.55(3) . 19_666
S3 Ce2 Ce3 43.724(19) 31_655 32
S2 Ce2 Ce3 177.31(6) 8 32
S2 Ce2 Ce3 100.41(5) 9_565 32
S3 Ce2 Ce3 102.35(4) 7_455 32
S5 Ce2 Ce3 101.44(5) 25 32
S5 Ce2 Ce3 44.76(3) 8 32
S1 Ce2 Ce3 111.99(4) . 32
S4 Ce2 Ce3 43.345(11) 3_665 32
S4 Ce2 Ce3 108.81(3) 21_556 32
Fe1 Ce2 Ce3 130.94(2) 31 32
Fe2 Ce2 Ce3 135.874(19) 31 32
Ce3 Ce2 Ce3 77.516(16) . 32
Ce2 Ce2 Ce3 69.771(14) 19_666 32
S3 Ce3 S3 79.95(9) 2_655 3_665
S3 Ce3 S4 128.36(6) 2_655 32
S3 Ce3 S4 74.13(9) 3_665 32
S3 Ce3 S4 74.13(9) 2_655 13_554
S3 Ce3 S4 128.36(6) 3_665 13_554
S4 Ce3 S4 88.18(12) 32 13_554
S3 Ce3 S5 81.96(5) 2_655 8
S3 Ce3 S5 138.94(6) 3_665 8
S4 Ce3 S5 143.09(8) 32 8
S4 Ce3 S5 80.30(4) 13_554 8
S3 Ce3 S5 138.94(6) 2_655 25
S3 Ce3 S5 81.96(5) 3_665 25
S4 Ce3 S5 80.30(4) 32 25
S4 Ce3 S5 143.09(8) 13_554 25
S5 Ce3 S5 88.16(3) 8 25
S3 Ce3 S1 139.85(5) 2_655 .
S3 Ce3 S1 139.85(5) 3_665 .
S4 Ce3 S1 74.09(9) 32 .
S4 Ce3 S1 74.09(9) 13_554 .
S5 Ce3 S1 69.04(6) 8 .
S5 Ce3 S1 69.04(6) 25 .
S3 Ce3 Ce1F 115.1(5) 2_655 15_554
S3 Ce3 Ce1F 115.1(5) 3_665 15_554
S4 Ce3 Ce1F 46.1(2) 32 15_554
S4 Ce3 Ce1F 46.1(2) 13_554 15_554
S5 Ce3 Ce1F 105.9(5) 8 15_554
S5 Ce3 Ce1F 105.9(5) 25 15_554
S1 Ce3 Ce1F 52.3(8) . 15_554
S3 Ce3 Fe1 41.21(5) 2_655 25
S3 Ce3 Fe1 41.21(5) 3_665 25
S4 Ce3 Fe1 95.33(7) 32 25
S4 Ce3 Fe1 95.33(7) 13_554 25
S5 Ce3 Fe1 120.45(4) 8 25
S5 Ce3 Fe1 120.45(4) 25 25
S1 Ce3 Fe1 164.99(9) . 25
Ce1F Ce3 Fe1 112.7(8) 15_554 25
S3 Ce3 I1 64.58(5) 2_655 7
S3 Ce3 I1 64.58(5) 3_665 7
S4 Ce3 I1 133.75(8) 32 7
S4 Ce3 I1 133.75(8) 13_554 7
S5 Ce3 I1 74.37(5) 8 7
S5 Ce3 I1 74.37(5) 25 7
S1 Ce3 I1 128.11(8) . 7
Ce1F Ce3 I1 179.6(8) 15_554 7
Fe1 Ce3 I1 66.90(4) 25 7
S3 Ce3 S2 61.82(5) 2_655 .
S3 Ce3 S2 61.82(5) 3_665 .
S4 Ce3 S2 66.60(4) 32 .
S4 Ce3 S2 66.60(4) 13_554 .
S5 Ce3 S2 135.769(15) 8 .
S5 Ce3 S2 135.769(15) 25 .
S1 Ce3 S2 124.00(9) . .
Ce1F Ce3 S2 71.7(8) 15_554 .
Fe1 Ce3 S2 41.00(6) 25 .
I1 Ce3 S2 107.89(5) 7 .
S3 Ce3 Ce1E 109.1(3) 2_655 15_554
S3 Ce3 Ce1E 109.1(3) 3_665 15_554
S4 Ce3 Ce1E 44.52(9) 32 15_554
S4 Ce3 Ce1E 44.52(9) 13_554 15_554
S5 Ce3 Ce1E 111.6(3) 8 15_554
S5 Ce3 Ce1E 111.6(3) 25 15_554
S1 Ce3 Ce1E 60.6(5) . 15_554
Fe1 Ce3 Ce1E 104.3(5) 25 15_554
I1 Ce3 Ce1E 171.2(5) 7 15_554
S2 Ce3 Ce1E 63.3(5) . 15_554
S3 Ce3 Ce1C 95.36(18) 2_655 15_554
S3 Ce3 Ce1C 95.36(18) 3_665 15_554
S4 Ce3 Ce1C 45.25(6) 32 15_554
S4 Ce3 Ce1C 45.25(6) 13_554 15_554
S5 Ce3 Ce1C 122.88(13) 8 15_554
S5 Ce3 Ce1C 122.88(13) 25 15_554
S1 Ce3 Ce1C 79.0(2) . 15_554
Fe1 Ce3 Ce1C 86.0(2) 25 15_554
I1 Ce3 Ce1C 152.9(2) 7 15_554
S2 Ce3 Ce1C 45.0(2) . 15_554
S3 Ce3 Ce2 123.03(5) 2_655 .
S3 Ce3 Ce2 123.03(5) 3_665 .
S4 Ce3 Ce2 108.53(4) 32 .
S4 Ce3 Ce2 108.53(4) 13_554 .
S5 Ce3 Ce2 45.240(13) 8 .
S5 Ce3 Ce2 45.240(13) 25 .
S1 Ce3 Ce2 48.70(8) . .
Ce1F Ce3 Ce2 101.0(8) 15_554 .
Fe1 Ce3 Ce2 146.31(4) 25 .
I1 Ce3 Ce2 79.41(2) 7 .
S2 Ce3 Ce2 172.70(5) . .
Ce1E Ce3 Ce2 109.3(5) 15_554 .
Ce1C Ce3 Ce2 127.7(2) 15_554 .
S3 Fe1 S3 97.93(10) 26_455 27_445
S3 Fe1 S3 97.93(10) 26_455 25
S3 Fe1 S3 97.93(10) 27_445 25
S3 Fe1 S2 87.25(6) 26_455 25
S3 Fe1 S2 87.25(6) 27_445 25
S3 Fe1 S2 172.06(13) 25 25
S3 Fe1 S2 172.06(13) 26_455 26_455
S3 Fe1 S2 87.25(6) 27_445 26_455
S3 Fe1 S2 87.25(6) 25 26_455
S2 Fe1 S2 86.99(12) 25 26_455
S3 Fe1 S2 87.25(6) 26_455 27_445
S3 Fe1 S2 172.06(13) 27_445 27_445
S3 Fe1 S2 87.25(6) 25 27_445
S2 Fe1 S2 86.99(12) 25 27_445
S2 Fe1 S2 86.99(12) 26_455 27_445
S3 Fe1 Fe2 119.42(8) 26_455 .
S3 Fe1 Fe2 119.42(8) 27_445 .
S3 Fe1 Fe2 119.42(8) 25 .
S2 Fe1 Fe2 52.64(8) 25 .
S2 Fe1 Fe2 52.64(8) 26_455 .
S2 Fe1 Fe2 52.64(8) 27_445 .
S3 Fe1 Ce2 126.779(11) 26_455 31
S3 Fe1 Ce2 126.779(11) 27_445 31
S3 Fe1 Ce2 53.65(6) 25 31
S2 Fe1 Ce2 118.41(11) 25 31
S2 Fe1 Ce2 52.31(2) 26_455 31
S2 Fe1 Ce2 52.31(2) 27_445 31
Fe2 Fe1 Ce2 65.77(4) . 31
S3 Fe1 Ce2 126.780(11) 26_455 33_545
S3 Fe1 Ce2 53.65(6) 27_445 33_545
S3 Fe1 Ce2 126.780(11) 25 33_545
S2 Fe1 Ce2 52.31(2) 25 33_545
S2 Fe1 Ce2 52.31(2) 26_455 33_545
S2 Fe1 Ce2 118.41(11) 27_445 33_545
Fe2 Fe1 Ce2 65.77(4) . 33_545
Ce2 Fe1 Ce2 104.32(5) 31 33_545
S3 Fe1 Ce2 53.65(6) 26_455 32_445
S3 Fe1 Ce2 126.780(11) 27_445 32_445
S3 Fe1 Ce2 126.780(11) 25 32_445
S2 Fe1 Ce2 52.31(2) 25 32_445
S2 Fe1 Ce2 118.41(11) 26_455 32_445
S2 Fe1 Ce2 52.31(2) 27_445 32_445
Fe2 Fe1 Ce2 65.77(4) . 32_445
Ce2 Fe1 Ce2 104.32(5) 31 32_445
Ce2 Fe1 Ce2 104.32(5) 33_545 32_445
S3 Fe1 Ce3 50.67(3) 26_455 25
S3 Fe1 Ce3 50.67(3) 27_445 25
S3 Fe1 Ce3 117.23(11) 25 25
S2 Fe1 Ce3 70.71(7) 25 25
S2 Fe1 Ce3 131.726(17) 26_455 25
S2 Fe1 Ce3 131.726(17) 27_445 25
Fe2 Fe1 Ce3 123.34(4) . 25
Ce2 Fe1 Ce3 170.88(8) 31 25
Ce2 Fe1 Ce3 81.062(15) 33_545 25
Ce2 Fe1 Ce3 81.062(15) 32_445 25
S3 Fe1 Ce3 50.67(3) 26_455 27_445
S3 Fe1 Ce3 117.23(11) 27_445 27_445
S3 Fe1 Ce3 50.67(3) 25 27_445
S2 Fe1 Ce3 131.726(17) 25 27_445
S2 Fe1 Ce3 131.723(17) 26_455 27_445
S2 Fe1 Ce3 70.71(7) 27_445 27_445
Fe2 Fe1 Ce3 123.34(4) . 27_445
Ce2 Fe1 Ce3 81.062(15) 31 27_445
Ce2 Fe1 Ce3 170.88(8) 33_545 27_445
Ce2 Fe1 Ce3 81.063(15) 32_445 27_445
Ce3 Fe1 Ce3 92.68(5) 25 27_445
S3 Fe1 Ce3 117.23(11) 26_455 26_455
S3 Fe1 Ce3 50.67(3) 27_445 26_455
S3 Fe1 Ce3 50.67(3) 25 26_455
S2 Fe1 Ce3 131.726(17) 25 26_455
S2 Fe1 Ce3 70.71(7) 26_455 26_455
S2 Fe1 Ce3 131.723(17) 27_445 26_455
Fe2 Fe1 Ce3 123.34(4) . 26_455
Ce2 Fe1 Ce3 81.062(15) 31 26_455
Ce2 Fe1 Ce3 81.063(15) 33_545 26_455
Ce2 Fe1 Ce3 170.88(8) 32_445 26_455
Ce3 Fe1 Ce3 92.68(5) 25 26_455
Ce3 Fe1 Ce3 92.68(5) 27_445 26_455
S1 Fe2 S1 95.76(15) 31 33_545
S1 Fe2 S1 95.76(15) 31 32_445
S1 Fe2 S1 95.76(15) 33_545 32_445
S1 Fe2 S2 175.92(16) 31 25
S1 Fe2 S2 86.96(9) 33_545 25
S1 Fe2 S2 86.96(9) 32_445 25
S1 Fe2 S2 86.96(9) 31 27_445
S1 Fe2 S2 175.92(16) 33_545 27_445
S1 Fe2 S2 86.96(9) 32_445 27_445
S2 Fe2 S2 90.16(12) 25 27_445
S1 Fe2 S2 86.96(9) 31 26_455
S1 Fe2 S2 86.96(9) 33_545 26_455
S1 Fe2 S2 175.92(16) 32_445 26_455
S2 Fe2 S2 90.16(12) 25 26_455
S2 Fe2 S2 90.16(12) 27_445 26_455
S1 Fe2 Fe1 121.07(11) 31 .
S1 Fe2 Fe1 121.07(11) 33_545 .
S1 Fe2 Fe1 121.07(11) 32_445 .
S2 Fe2 Fe1 54.85(9) 25 .
S2 Fe2 Fe1 54.85(9) 27_445 .
S2 Fe2 Fe1 54.85(9) 26_455 .
S1 Fe2 Ce1D 48.13(10) 31 .
S1 Fe2 Ce1D 48.13(10) 33_545 .
S1 Fe2 Ce1D 93.0(6) 32_445 .
S2 Fe2 Ce1D 134.91(7) 25 .
S2 Fe2 Ce1D 134.91(7) 27_445 .
S2 Fe2 Ce1D 91.0(6) 26_455 .
Fe1 Fe2 Ce1D 145.9(6) . .
S1 Fe2 Ce1D 93.0(6) 31 3
S1 Fe2 Ce1D 48.13(10) 33_545 3
S1 Fe2 Ce1D 48.13(10) 32_445 3
S2 Fe2 Ce1D 91.0(6) 25 3
S2 Fe2 Ce1D 134.91(7) 27_445 3
S2 Fe2 Ce1D 134.91(7) 26_455 3
Fe1 Fe2 Ce1D 145.9(6) . 3
S1 Fe2 Ce1D 48.13(10) 31 2
S1 Fe2 Ce1D 93.0(6) 33_545 2
S1 Fe2 Ce1D 48.13(10) 32_445 2
S2 Fe2 Ce1D 134.91(7) 25 2
S2 Fe2 Ce1D 91.0(6) 27_445 2
S2 Fe2 Ce1D 134.91(7) 26_455 2
Fe1 Fe2 Ce1D 145.9(6) . 2
S1 Fe2 Ce1E 47.96(9) 31 .
S1 Fe2 Ce1E 47.97(8) 33_545 .
S1 Fe2 Ce1E 95.4(6) 32_445 .
S2 Fe2 Ce1E 134.91(6) 25 .
S2 Fe2 Ce1E 134.91(6) 27_445 .
S2 Fe2 Ce1E 88.7(6) 26_455 .
Fe1 Fe2 Ce1E 143.6(6) . .
S1 Fe2 Ce1E 95.4(6) 31 3
S1 Fe2 Ce1E 47.96(8) 33_545 3
S1 Fe2 Ce1E 47.96(8) 32_445 3
S2 Fe2 Ce1E 88.7(6) 25 3
S2 Fe2 Ce1E 134.91(6) 27_445 3
S2 Fe2 Ce1E 134.91(6) 26_455 3
Fe1 Fe2 Ce1E 143.6(6) . 3
S1 Fe2 Ce1E 47.96(9) 31 2
S1 Fe2 Ce1E 95.4(6) 33_545 2
S1 Fe2 Ce1E 47.97(8) 32_445 2
S2 Fe2 Ce1E 134.91(6) 25 2
S2 Fe2 Ce1E 88.7(6) 27_445 2
S2 Fe2 Ce1E 134.91(6) 26_455 2
Fe1 Fe2 Ce1E 143.6(6) . 2
S1 Fe2 Ce1C 50.28(9) 31 .
S1 Fe2 Ce1C 50.28(9) 33_545 .
S1 Fe2 Ce1C 116.3(3) 32_445 .
S2 Fe2 Ce1C 130.90(10) 25 .
S2 Fe2 Ce1C 130.90(10) 27_445 .
S2 Fe2 Ce1C 67.8(3) 26_455 .
Fe1 Fe2 Ce1C 122.6(3) . .
Ce1D S1 Fe2 81.3(12) 32 31
Ce1D S1 Fe2 81.3(12) 31 31
Fe2 S1 Ce1E 87.5(8) 31 32
Fe2 S1 Ce1E 87.5(8) 31 31
Fe2 S1 Ce1C 85.76(10) 31 31
Fe2 S1 Ce1C 85.76(10) 31 32
Fe2 S1 Ce1B 84.74(11) 31 32
Fe2 S1 Ce1B 84.74(12) 31 31
Fe2 S1 Ce1G 100.9(3) 31 15_554
Fe2 S1 Ce1F 90.9(4) 31 32
Fe2 S1 Ce1F 90.9(4) 31 31
Fe2 S1 Ce1A 82.14(9) 31 32
Fe2 S1 Ce1A 82.14(10) 31 31
Fe2 S2 Ce1A 132.8(3) 25 15_554
Fe2 S2 Fe1 72.52(10) 25 25
Ce1A S2 Fe1 154.7(3) 15_554 25
Fe2 S2 Ce1B 143.7(4) 25 15_554
Fe1 S2 Ce1B 143.8(4) 25 15_554
Fe2 S2 Ce2 83.95(6) 25 15_554
Ce1A S2 Ce2 99.58(6) 15_554 15_554
Fe1 S2 Ce2 81.10(6) 25 15_554
Ce1B S2 Ce2 99.29(6) 15_554 15_554
Fe2 S2 Ce2 83.95(6) 25 14_654
Ce1A S2 Ce2 99.58(6) 15_554 14_654
Fe1 S2 Ce2 81.10(6) 25 14_654
Ce1B S2 Ce2 99.29(6) 15_554 14_654
Ce2 S2 Ce2 160.81(11) 15_554 14_654
Fe2 S2 Ce1A 80.07(19) 25 27
Fe1 S2 Ce1A 152.6(2) 25 27
Ce2 S2 Ce1A 96.26(7) 15_554 27
Ce2 S2 Ce1A 96.26(7) 14_654 27
Fe2 S2 Ce1C 148.3(3) 25 15_554
Fe1 S2 Ce1C 139.1(3) 25 15_554
Ce2 S2 Ce1C 99.06(6) 15_554 15_554
Ce2 S2 Ce1C 99.06(6) 14_654 15_554
Fe2 S2 Ce1B 72.4(3) 25 27
Fe1 S2 Ce1B 144.9(3) 25 27
Ce2 S2 Ce1B 95.22(8) 15_554 27
Ce2 S2 Ce1B 95.22(8) 14_654 27
Ce1A S2 S1 97.9(2) 15_554 15_554
Fe1 S2 S1 103.60(9) 25 15_554
Ce1B S2 S1 107.2(3) 15_554 15_554
Ce2 S2 S1 58.06(7) 15_554 15_554
Ce2 S2 S1 120.04(10) 14_654 15_554
Ce1A S2 S1 54.11(14) 27 15_554
Ce1C S2 S1 111.0(2) 15_554 15_554
Ce1B S2 S1 48.4(2) 27 15_554
Ce1A S2 S1 97.9(2) 15_554 14_654
Fe1 S2 S1 103.60(9) 25 14_654
Ce1B S2 S1 107.2(3) 15_554 14_654
Ce2 S2 S1 120.04(10) 15_554 14_654
Ce2 S2 S1 58.06(7) 14_654 14_654
Ce1A S2 S1 54.11(14) 27 14_654
Ce1C S2 S1 111.0(2) 15_554 14_654
Ce1B S2 S1 48.4(2) 27 14_654
S1 S2 S1 62.95(13) 15_554 14_654
Fe2 S2 Ce1C 68.6(2) 25 27
Fe1 S2 Ce1C 141.2(2) 25 27
Ce2 S2 Ce1C 94.69(7) 15_554 27
Ce2 S2 Ce1C 94.69(7) 14_654 27
S1 S2 Ce1C 45.78(16) 15_554 27
S1 S2 Ce1C 45.78(16) 14_654 27
Fe2 S2 S3 102.81(9) 25 2_655
Ce1A S2 S3 116.8(2) 15_554 2_655
Ce1B S2 S3 107.8(3) 15_554 2_655
Ce2 S2 S3 115.96(10) 15_554 2_655
Ce2 S2 S3 52.94(5) 14_654 2_655
Ce1A S2 S3 147.78(5) 27 2_655
Ce1C S2 S3 104.0(2) 15_554 2_655
Ce1B S2 S3 148.07(5) 27 2_655
S1 S2 S3 145.00(9) 15_554 2_655
S1 S2 S3 105.56(7) 14_654 2_655
Ce1C S2 S3 147.62(6) 27 2_655
Fe2 S2 S3 102.81(9) 25 3_665
Ce1A S2 S3 116.8(2) 15_554 3_665
Ce1B S2 S3 107.8(3) 15_554 3_665
Ce2 S2 S3 52.94(5) 15_554 3_665
Ce2 S2 S3 115.96(10) 14_654 3_665
Ce1A S2 S3 147.78(5) 27 3_665
Ce1C S2 S3 104.0(2) 15_554 3_665
Ce1B S2 S3 148.07(5) 27 3_665
S1 S2 S3 105.56(7) 15_554 3_665
S1 S2 S3 145.00(9) 14_654 3_665
Ce1C S2 S3 147.62(6) 27 3_665
S3 S2 S3 63.68(9) 2_655 3_665
Fe1 S3 Ce2 175.60(12) 25 31_655
Fe1 S3 Ce3 88.13(6) 25 3_665
Ce2 S3 Ce3 93.42(5) 31_655 3_665
Fe1 S3 Ce3 88.13(6) 25 2_655
Ce2 S3 Ce3 93.42(5) 31_655 2_655
Ce3 S3 Ce3 138.41(9) 3_665 2_655
Fe1 S3 Ce2 83.35(9) 25 13_544
Ce2 S3 Ce2 92.25(7) 31_655 13_544
Ce3 S3 Ce2 110.32(4) 3_665 13_544
Ce3 S3 Ce2 110.32(4) 2_655 13_544
Fe1 S3 S4 110.94(6) 25 15_654
Ce2 S3 S4 67.02(5) 31_655 15_654
Ce3 S3 S4 53.18(4) 3_665 15_654
Ce3 S3 S4 159.51(9) 2_655 15_654
Ce2 S3 S4 66.42(4) 13_544 15_654
Fe1 S3 S4 110.94(6) 25 33_545
Ce2 S3 S4 67.02(5) 31_655 33_545
Ce3 S3 S4 159.51(9) 3_665 33_545
Ce3 S3 S4 53.18(4) 2_655 33_545
Ce2 S3 S4 66.42(4) 13_544 33_545
S4 S3 S4 110.47(10) 15_654 33_545
Fe1 S3 S2 48.44(7) 25 3_665
Ce2 S3 S2 128.30(7) 31_655 3_665
Ce3 S3 S2 71.82(5) 3_665 3_665
Ce3 S3 S2 130.70(8) 2_655 3_665
Ce2 S3 S2 52.02(5) 13_544 3_665
S4 S3 S2 64.70(5) 15_654 3_665
S4 S3 S2 114.82(7) 33_545 3_665
Fe1 S3 S2 48.44(7) 25 2_655
Ce2 S3 S2 128.30(7) 31_655 2_655
Ce3 S3 S2 130.70(8) 3_665 2_655
Ce3 S3 S2 71.82(5) 2_655 2_655
Ce2 S3 S2 52.02(5) 13_544 2_655
S4 S3 S2 114.82(7) 15_654 2_655
S4 S3 S2 64.70(5) 33_545 2_655
S2 S3 S2 62.08(10) 3_665 2_655
Fe1 S3 I1 83.06(9) 25 7
Ce2 S3 I1 101.34(7) 31_655 7
Ce3 S3 I1 69.22(4) 3_665 7
Ce3 S3 I1 69.22(4) 2_655 7
Ce2 S3 I1 166.42(8) 13_544 7
S4 S3 I1 118.96(5) 15_654 7
S4 S3 I1 118.96(5) 33_545 7
S2 S3 I1 117.27(6) 3_665 7
S2 S3 I1 117.27(6) 2_655 7
Ce2 S3 S3 141.70(3) 31_655 2_655
Ce3 S3 S3 50.02(5) 3_665 2_655
Ce3 S3 S3 107.00(5) 2_655 2_655
Ce2 S3 S3 109.59(4) 13_544 2_655
S4 S3 S3 92.75(5) 15_654 2_655
S4 S3 S3 150.39(4) 33_545 2_655
S2 S3 S3 58.16(5) 3_665 2_655
S2 S3 S3 89.32(5) 2_655 2_655
I1 S3 S3 59.11(3) 7 2_655
Ce2 S3 S3 141.70(3) 31_655 3_665
Ce3 S3 S3 107.00(5) 3_665 3_665
Ce3 S3 S3 50.02(5) 2_655 3_665
Ce2 S3 S3 109.59(4) 13_544 3_665
S4 S3 S3 150.39(4) 15_654 3_665
S4 S3 S3 92.75(5) 33_545 3_665
S2 S3 S3 89.32(5) 3_665 3_665
S2 S3 S3 58.16(5) 2_655 3_665
I1 S3 S3 59.11(3) 7 3_665
S3 S3 S3 60.0 2_655 3_665
Fe1 S3 S5 133.84(7) 25 7
Ce2 S3 S5 49.20(4) 31_655 7
Ce3 S3 S5 49.58(3) 3_665 7
Ce3 S3 S5 110.58(7) 2_655 7
Ce2 S3 S5 124.11(7) 13_544 7
S4 S3 S5 61.84(4) 15_654 7
S4 S3 S5 114.00(6) 33_545 7
S2 S3 S5 116.50(5) 3_665 7
S2 S3 S5 176.10(8) 2_655 7
I1 S3 S5 66.62(5) 7 7
S3 S3 S5 92.82(3) 2_655 7
S3 S3 S5 125.73(5) 3_665 7
Fe1 S3 S5 133.84(7) 25 26
Ce2 S3 S5 49.20(4) 31_655 26
Ce3 S3 S5 110.58(7) 3_665 26
Ce3 S3 S5 49.58(3) 2_655 26
Ce2 S3 S5 124.11(7) 13_544 26
S4 S3 S5 114.00(6) 15_654 26
S4 S3 S5 61.84(4) 33_545 26
S2 S3 S5 176.10(8) 3_665 26
S2 S3 S5 116.50(5) 2_655 26
I1 S3 S5 66.62(5) 7 26
S3 S3 S5 125.73(5) 2_655 26
S3 S3 S5 92.82(4) 3_665 26
S5 S3 S5 64.67(4) 7 26
Ce1E S4 Ce3 99.5(8) 20_556 7_445
Ce1E S4 Ce3 86.2(8) 3 7_445
Ce1F S4 Ce3 103.5(5) 20_556 7_445
Ce1F S4 Ce3 82.8(5) 3 7_445
Ce1C S4 Ce3 87.88(9) 3 7_445
Ce1C S4 Ce3 95.72(11) 20_556 7_445
Ce1E S4 Ce3 86.2(8) 20_556 33_545
Ce1E S4 Ce3 99.5(8) 3 33_545
Ce1F S4 Ce3 82.8(5) 20_556 33_545
Ce1F S4 Ce3 103.5(5) 3 33_545
Ce1C S4 Ce3 95.72(11) 3 33_545
Ce1C S4 Ce3 87.89(9) 20_556 33_545
Ce3 S4 Ce3 173.31(16) 7_445 33_545
Ce3 S4 Ce1D 94.2(8) 7_445 20_556
Ce3 S4 Ce1D 91.6(8) 33_545 20_556
Ce3 S4 Ce1D 91.6(8) 7_445 3
Ce3 S4 Ce1D 94.2(8) 33_545 3
Ce3 S4 Ce1B 94.10(14) 7_445 20_556
Ce3 S4 Ce1B 89.03(11) 33_545 20_556
Ce3 S4 Ce1B 89.02(11) 7_445 3
Ce3 S4 Ce1B 94.10(14) 33_545 3
Ce3 S4 Ce1G 100.67(17) 7_445 20_556
Ce3 S4 Ce1G 85.97(16) 33_545 20_556
Ce3 S4 Ce1G 85.96(16) 7_445 3
Ce3 S4 Ce1G 100.67(16) 33_545 3
Ce2 S5 Ce2 179.95(10) 25 15_554
Ce2 S5 Ce3 90.96(3) 25 15_554
Ce2 S5 Ce3 89.02(3) 15_554 15_554
Ce2 S5 Ce3 89.02(3) 25 25
Ce2 S5 Ce3 90.96(3) 15_554 25
Ce3 S5 Ce3 123.66(9) 15_554 25
Ce2 S5 Ce1A 88.82(9) 25 25
Ce2 S5 Ce1A 91.23(9) 15_554 25
Ce3 S5 Ce1A 94.73(18) 15_554 25
Ce3 S5 Ce1A 141.59(18) 25 25
Ce2 S5 Ce1A 91.23(9) 25 13_544
Ce2 S5 Ce1A 88.82(9) 15_554 13_544
Ce3 S5 Ce1A 141.58(18) 15_554 13_544
Ce3 S5 Ce1A 94.73(18) 25 13_544
Ce2 S5 S1 58.80(6) 25 25
Ce2 S5 S1 121.22(7) 15_554 25
Ce3 S5 S1 149.08(6) 15_554 25
Ce3 S5 S1 55.72(5) 25 25
Ce1A S5 S1 91.15(15) 25 25
Ce1A S5 S1 53.69(12) 13_544 25
Ce2 S5 S1 121.22(7) 25 15_554
Ce2 S5 S1 58.80(6) 15_554 15_554
Ce3 S5 S1 55.72(5) 15_554 15_554
Ce3 S5 S1 149.08(6) 25 15_554
Ce1A S5 S1 53.68(12) 25 15_554
Ce1A S5 S1 91.14(15) 13_544 15_554
S1 S5 S1 143.64(11) 25 15_554
Ce2 S5 Ce1B 87.45(6) 25 25
Ce2 S5 Ce1B 92.60(7) 15_554 25
Ce3 S5 Ce1B 86.1(3) 15_554 25
Ce3 S5 Ce1B 150.1(3) 25 25
S1 S5 Ce1B 97.8(3) 25 25
S1 S5 Ce1B 48.4(2) 15_554 25
Ce2 S5 Ce1B 92.60(7) 25 13_544
Ce2 S5 Ce1B 87.45(6) 15_554 13_544
Ce3 S5 Ce1B 150.1(3) 15_554 13_544
Ce3 S5 Ce1B 86.1(3) 25 13_544
S1 S5 Ce1B 48.4(2) 25 13_544
S1 S5 Ce1B 97.8(3) 15_554 13_544
Ce2 S5 Ce1C 87.41(7) 25 25
Ce2 S5 Ce1C 92.64(7) 15_554 25
Ce3 S5 Ce1C 82.2(2) 15_554 25
Ce3 S5 Ce1C 154.0(2) 25 25
S1 S5 Ce1C 101.1(2) 25 25
S1 S5 Ce1C 45.85(16) 15_554 25
Ce2 S5 Ce1C 92.64(7) 25 13_544
Ce2 S5 Ce1C 87.40(7) 15_554 13_544
Ce3 S5 Ce1C 154.0(2) 15_554 13_544
Ce3 S5 Ce1C 82.2(2) 25 13_544
S1 S5 Ce1C 45.85(16) 25 13_544
S1 S5 Ce1C 101.1(2) 15_554 13_544
Ce2 S5 S2 131.04(8) 25 2_655
Ce2 S5 S2 49.01(4) 15_554 2_655
Ce3 S5 S2 112.55(5) 15_554 2_655
Ce3 S5 S2 109.13(5) 25 2_655
Ce1A S5 S2 48.75(13) 25 2_655
S1 S5 S2 94.01(7) 25 2_655
S1 S5 S2 57.32(8) 15_554 2_655
Ce1B S5 S2 54.23(19) 25 2_655
Ce1B S5 S2 46.33(15) 13_544 2_655
Ce1C S5 S2 56.47(14) 25 2_655
Ce1C S5 S2 48.37(14) 13_544 2_655
Ce2 S5 S2 49.01(4) 25 20
Ce2 S5 S2 131.04(8) 15_554 20
Ce3 S5 S2 109.13(5) 15_554 20
Ce3 S5 S2 112.55(5) 25 20
Ce1A S5 S2 48.75(14) 13_544 20
S1 S5 S2 57.33(8) 25 20
S1 S5 S2 94.01(7) 15_554 20
Ce1B S5 S2 46.33(15) 25 20
Ce1B S5 S2 54.2(2) 13_544 20
Ce1C S5 S2 48.37(14) 25 20
Ce1C S5 S2 56.47(14) 13_544 20
S2 S5 S2 82.25(9) 2_655 20
S3 I1 S3 180.00(4) 27_445 15_554
S3 I1 S3 61.78(6) 27_445 26_455
S3 I1 S3 118.22(6) 15_554 26_455
S3 I1 S3 118.22(6) 27_445 14_544
S3 I1 S3 61.78(6) 15_554 14_544
S3 I1 S3 180.00(9) 26_455 14_544
S3 I1 S3 61.78(6) 27_445 25
S3 I1 S3 118.22(6) 15_554 25
S3 I1 S3 61.78(6) 26_455 25
S3 I1 S3 118.22(6) 14_544 25
S3 I1 S3 118.22(6) 27_445 13_444
S3 I1 S3 61.78(6) 15_554 13_444
S3 I1 S3 118.22(6) 26_455 13_444
S3 I1 S3 61.78(6) 14_544 13_444
S3 I1 S3 180.00(6) 25 13_444
S3 I1 Ce3 133.799(9) 27_445 13_444
S3 I1 Ce3 46.201(9) 15_554 13_444
S3 I1 Ce3 133.799(9) 26_455 13_444
S3 I1 Ce3 46.201(9) 14_544 13_444
S3 I1 Ce3 87.19(4) 25 13_444
S3 I1 Ce3 92.81(4) 13_444 13_444
S3 I1 Ce3 46.201(9) 27_445 25
S3 I1 Ce3 133.799(9) 15_554 25
S3 I1 Ce3 46.201(9) 26_455 25
S3 I1 Ce3 133.799(9) 14_544 25
S3 I1 Ce3 92.81(4) 25 25
S3 I1 Ce3 87.19(4) 13_444 25
Ce3 I1 Ce3 180.000(19) 13_444 25
S3 I1 Ce3 133.800(9) 27_445 14_544
S3 I1 Ce3 46.200(9) 15_554 14_544
S3 I1 Ce3 87.20(4) 26_455 14_544
S3 I1 Ce3 92.80(4) 14_544 14_544
S3 I1 Ce3 133.800(9) 25 14_544
S3 I1 Ce3 46.200(9) 13_444 14_544
Ce3 I1 Ce3 92.393(17) 13_444 14_544
Ce3 I1 Ce3 87.607(17) 25 14_544
S3 I1 Ce3 46.200(9) 27_445 26_455
S3 I1 Ce3 133.800(9) 15_554 26_455
S3 I1 Ce3 92.80(4) 26_455 26_455
S3 I1 Ce3 87.20(4) 14_544 26_455
S3 I1 Ce3 46.200(9) 25 26_455
S3 I1 Ce3 133.800(9) 13_444 26_455
Ce3 I1 Ce3 87.607(17) 13_444 26_455
Ce3 I1 Ce3 92.393(17) 25 26_455
Ce3 I1 Ce3 180.000(14) 14_544 26_455
S3 I1 Ce3 92.80(4) 27_445 27_445
S3 I1 Ce3 87.20(4) 15_554 27_445
S3 I1 Ce3 46.200(9) 26_455 27_445
S3 I1 Ce3 133.800(9) 14_544 27_445
S3 I1 Ce3 46.200(9) 25 27_445
S3 I1 Ce3 133.800(9) 13_444 27_445
Ce3 I1 Ce3 87.606(17) 13_444 27_445
Ce3 I1 Ce3 92.394(17) 25 27_445
Ce3 I1 Ce3 87.608(17) 14_544 27_445
Ce3 I1 Ce3 92.392(18) 26_455 27_445
S3 I1 Ce3 87.20(4) 27_445 15_554
S3 I1 Ce3 92.80(4) 15_554 15_554
S3 I1 Ce3 133.800(9) 26_455 15_554
S3 I1 Ce3 46.200(9) 14_544 15_554
S3 I1 Ce3 133.800(9) 25 15_554
S3 I1 Ce3 46.200(9) 13_444 15_554
Ce3 I1 Ce3 92.394(17) 13_444 15_554
Ce3 I1 Ce3 87.606(17) 25 15_554
Ce3 I1 Ce3 92.392(18) 14_544 15_554
Ce3 I1 Ce3 87.608(17) 26_455 15_554
Ce3 I1 Ce3 180.000(19) 27_445 15_554

loop_
_geom_bond_atom_site_label_1
_geom_bond_atom_site_label_2
_geom_bond_distance
_geom_bond_site_symmetry_2
Ce1A S2 2.630(5) 8
Ce1A S2 2.894(8) 26_455
Ce1A S1 2.916(5) 31
Ce1A S1 2.916(5) 33_545
Ce1A S5 3.091(5) 25
Ce1A S5 3.091(5) 7_455
Ce1A S4 3.320(8) 21_556
Ce1A S4 3.320(8) 2
Ce1A Fe2 3.522(4) .
Ce1A Ce2 4.208(3) .
Ce1A Ce2 4.208(3) 3_565
Ce1A Ce2 4.297(5) 31
Ce1A Ce2 4.297(5) 33_545
Ce1B S1 2.747(6) 31
Ce1B S1 2.747(6) 33_545
Ce1B S2 2.824(12) 8
Ce1B S4 2.971(12) 21_556
Ce1B S4 2.971(12) 2
Ce1B S2 3.263(15) 26_455
Ce1B S5 3.350(12) 25
Ce1B S5 3.350(12) 7_455
Ce1B Fe2 3.487(3) .
Ce1B Ce3 4.126(12) 8
Ce1B Ce3 4.308(4) 31
Ce1B Ce3 4.308(4) 33_545
Ce1B Ce2 4.344(8) .
Ce1C S1 2.675(5) 31
Ce1C S1 2.675(5) 33_545
Ce1C S4 2.835(8) 21_556
Ce1C S4 2.835(8) 2
Ce1C S2 2.989(11) 8
Ce1C S2 3.448(12) 26_455
Ce1C Fe2 3.469(4) .
Ce1C S5 3.510(10) 25
Ce1C S5 3.510(10) 7_455
Ce1C Ce3 3.990(8) 8
Ce1C Ce3 4.263(2) 31
Ce1C Ce3 4.263(2) 33_545
Ce1C Ce2 4.463(8) .
Ce1D S1 2.33(4) 31
Ce1D S1 2.33(4) 33_545
Ce1D S4 2.96(5) 21_556
Ce1D S4 2.96(5) 2
Ce1D Fe2 3.09(6) .
Ce1D S1 3.74(4) 8
Ce1D S1 4.02(6) 32_445
Ce1D S2 4.05(4) 26_455
Ce1D Ce3 4.21(6) 8
Ce1E S1 2.56(3) 31
Ce1E S1 2.56(3) 33_545
Ce1E S4 2.69(3) 21_556
Ce1E S4 2.69(3) 2
Ce1E Fe2 3.44(5) .
Ce1E S1 3.51(4) 8
Ce1E Ce3 3.83(5) 8
Ce1E S2 4.01(4) 8
Ce1E S2 4.24(4) 26_455
Ce1E Ce3 4.284(5) 31
Ce1F S4 2.70(2) 21_556
Ce1F S4 2.70(2) 2
Ce1F S1 2.81(3) 31
Ce1F S1 2.81(3) 33_545
Ce1F S1 3.02(4) 8
Ce1F Ce3 3.72(3) 8
Ce1F Fe2 3.73(3) .
Ce1F S1 4.36(3) 32_445
Ce1F S2 4.40(4) 8
Ce1G S1 2.797(10) 8
Ce1G S1 3.001(8) 31
Ce1G S1 3.001(8) 33_545
Ce1G S4 3.150(10) 21_556
Ce1G S4 3.150(10) 2
Ce1G Fe2 3.816(10) .
Ce1G S1 3.830(10) 7_445
Ce1G S1 3.830(10) 9_455
Ce1G S1 3.981(11) 32_445
Ce1H S1 3.257(4) 31
Ce1H S1 3.257(4) 7_445
Ce1H S1 3.257(4) 32_445
Ce1H S1 3.257(4) 8
Ce1H S1 3.257(4) 9_455
Ce1H S1 3.257(4) 33_545
Ce1H Fe2 3.762(3) 19_556
Ce1H Fe2 3.762(3) .
Ce1H S4 4.055(4) 21_556
Ce1H S4 4.055(4) 3
Ce1H S4 4.055(4) .
Ce1H S4 4.055(4) 2
Ce1H S4 4.055(4) 20_556
Ce1H S4 4.055(4) 19_556
Ce2 S3 2.848(2) 31_655
Ce2 S2 2.8765(9) 8
Ce2 S2 2.8765(9) 9_565
Ce2 S3 2.912(2) 7_455
Ce2 S5 2.9192(7) 25
Ce2 S5 2.9192(7) 8
Ce2 S1 3.098(4) .
Ce2 S4 3.547(3) 3_665
Ce2 S4 3.547(3) 21_556
Ce2 Fe1 3.5912(15) 31
Ce2 Fe2 3.6481(16) 31
Ce2 Ce3 4.1106(12) .
Ce2 Ce2 4.1526(15) 19_666
Ce2 Ce3 4.1807(11) 32
Ce3 S3 2.8948(11) 2_655
Ce3 S3 2.8948(11) 3_665
Ce3 S4 2.9139(7) 32
Ce3 S4 2.9139(7) 13_554
Ce3 S5 2.9443(14) 8
Ce3 S5 2.9443(14) 25
Ce3 S1 2.961(3) .
Ce3 Ce1F 3.72(3) 15_554
Ce3 Fe1 3.7406(18) 25
Ce3 I1 3.7497(9) 7
Ce3 S2 3.800(3) .
Ce3 Ce1E 3.83(5) 15_554
Ce3 Ce1C 3.990(8) 15_554
Fe1 S3 2.466(3) 26_455
Fe1 S3 2.466(3) 27_445
Fe1 S3 2.466(3) 25
Fe1 S2 2.641(3) 25
Fe1 S2 2.641(3) 26_455
Fe1 S2 2.641(3) 27_445
Fe1 Fe2 3.081(4) .
Fe1 Ce2 3.5912(15) 31
Fe1 Ce2 3.5913(15) 33_545
Fe1 Ce2 3.5913(15) 32_445
Fe1 Ce3 3.7406(18) 25
Fe1 Ce3 3.7406(18) 27_445
Fe1 Ce3 3.7406(18) 26_455
Fe2 S1 2.414(4) 31
Fe2 S1 2.414(4) 33_545
Fe2 S1 2.414(4) 32_445
Fe2 S2 2.567(3) 25
Fe2 S2 2.567(3) 27_445
Fe2 S2 2.567(3) 26_455
Fe2 Ce1D 3.09(6) 3
Fe2 Ce1D 3.09(6) 2
Fe2 Ce1E 3.44(5) 3
Fe2 Ce1E 3.44(5) 2
S1 Ce1D 2.33(4) 32
S1 Ce1D 2.33(4) 31
S1 Fe2 2.414(4) 31
S1 Ce1E 2.56(3) 32
S1 Ce1E 2.56(3) 31
S1 Ce1C 2.675(5) 31
S1 Ce1C 2.675(5) 32
S1 Ce1B 2.747(6) 32
S1 Ce1B 2.747(6) 31
S1 Ce1G 2.797(10) 15_554
S1 Ce1F 2.81(3) 32
S1 Ce1F 2.81(3) 31
S1 Ce1A 2.916(5) 32
S1 Ce1A 2.916(5) 31
S2 Fe2 2.567(3) 25
S2 Ce1A 2.630(5) 15_554
S2 Fe1 2.641(3) 25
S2 Ce1B 2.824(12) 15_554
S2 Ce2 2.8764(9) 15_554
S2 Ce2 2.8764(9) 14_654
S2 Ce1A 2.894(8) 27
S2 Ce1C 2.989(11) 15_554
S2 Ce1B 3.263(15) 27
S2 S1 3.430(4) 15_554
S2 S1 3.430(4) 14_654
S2 Ce1C 3.448(12) 27
S2 S3 3.526(3) 2_655
S2 S3 3.526(3) 3_665
S3 Fe1 2.466(3) 25
S3 Ce2 2.848(2) 31_655
S3 Ce3 2.8948(11) 3_665
S3 Ce3 2.8948(11) 2_655
S3 Ce2 2.912(2) 13_544
S3 S4 3.501(4) 15_654
S3 S4 3.501(4) 33_545
S3 S2 3.526(3) 3_665
S3 S2 3.526(3) 2_655
S3 I1 3.623(2) 7
S3 S3 3.720(4) 2_655
S3 S3 3.720(4) 3_665
S3 S5 3.830(3) 7
S3 S5 3.830(3) 26
S4 Ce1E 2.69(3) 20_556
S4 Ce1E 2.69(3) 3
S4 Ce1F 2.70(2) 20_556
S4 Ce1F 2.70(2) 3
S4 Ce1C 2.835(8) 3
S4 Ce1C 2.835(8) 20_556
S4 Ce3 2.9139(7) 7_445
S4 Ce3 2.9139(7) 33_545
S4 Ce1D 2.96(5) 20_556
S4 Ce1D 2.96(5) 3
S4 Ce1B 2.971(12) 20_556
S4 Ce1B 2.971(12) 3
S4 Ce1G 3.150(10) 20_556
S4 Ce1G 3.150(10) 3
S5 Ce2 2.9192(7) 25
S5 Ce2 2.9192(7) 15_554
S5 Ce3 2.9443(14) 15_554
S5 Ce3 2.9443(14) 25
S5 Ce1A 3.091(5) 25
S5 Ce1A 3.091(5) 13_544
S5 S1 3.347(3) 25
S5 S1 3.347(3) 15_554
S5 Ce1B 3.350(12) 25
S5 Ce1B 3.350(12) 13_544
S5 Ce1C 3.510(10) 25
S5 Ce1C 3.510(10) 13_544
S5 S2 3.763(3) 2_655
S5 S2 3.763(3) 20
I1 S3 3.622(2) 27_445
I1 S3 3.622(2) 15_554
I1 S3 3.622(2) 26_455
I1 S3 3.622(2) 14_544
I1 S3 3.623(2) 25
I1 S3 3.623(2) 13_444
I1 Ce3 3.7497(9) 13_444
I1 Ce3 3.7497(9) 25
I1 Ce3 3.7497(9) 14_544
I1 Ce3 3.7497(9) 26_455
I1 Ce3 3.7497(9) 27_445
I1 Ce3 3.7497(9) 15_554
